data_2205125
loop_
_publ_author_name
'Dornhaus, Franz'
'Lerner, Hans-Wolfram'
'Bolte, Michael'

_publ_section_title
;
 Diphenylphosphenium bromide
;
_journal_issue 2
_journal_name_full 'Acta Crystallographica Section E'
_journal_page_first o448
_journal_page_last o449
_journal_paper_doi 10.1107/S1600536805002151
_journal_volume 61
_journal_year 2005
_chemical_formula_iupac 'C12 H12 P +, Br -'
_chemical_formula_moiety 'C12 H12 P +, Br -'
_chemical_formula_sum 'C12 H12 Br P'
_chemical_formula_weight 267.10
_chemical_name_systematic
;
Phosphenium bromide
;
_space_group_IT_number 12
_symmetry_cell_setting monoclinic
_symmetry_space_group_name_Hall '-C 2y'
_symmetry_space_group_name_H-M 'C 1 2/m 1'
_atom_sites_solution_hydrogens geom
_atom_sites_solution_primary direct
_atom_sites_solution_secondary difmap
_audit_creation_method SHELXL-97
_cell_angle_alpha 90.00
_cell_angle_beta 106.097(9)
_cell_angle_gamma 90.00
_cell_formula_units_Z 4
_cell_length_a 16.778(2)
_cell_length_b 7.4093(7)
_cell_length_c 9.8472(11)
_cell_measurement_reflns_used 8625
_cell_measurement_temperature 173(2)
_cell_measurement_theta_max 25.7
_cell_measurement_theta_min 3.7
_cell_volume 1176.1(2)
_computing_cell_refinement X-AREA
_computing_data_collection 'X-AREA (Stoe & Cie, 2001)'
_computing_data_reduction X-AREA
_computing_molecular_graphics 'XP in SHELXTL-Plus (Sheldrick, 1991)'
_computing_publication_material 'SHELXL97 and PLATON (Spek, 2003)'
_computing_structure_refinement 'SHELXL97 (Sheldrick, 1997)'
_computing_structure_solution 'SHELXS97 (Sheldrick, 1990)'
_diffrn_ambient_temperature 173(2)
_diffrn_measured_fraction_theta_full 0.996
_diffrn_measured_fraction_theta_max 0.993
_diffrn_measurement_device_type 'Stoe IPDS-II two-circle'
_diffrn_measurement_method \w
_diffrn_radiation_monochromator graphite
_diffrn_radiation_source 'fine-focus sealed tube'
_diffrn_radiation_type MoK\a
_diffrn_radiation_wavelength 0.71073
_diffrn_reflns_av_R_equivalents 0.0547
_diffrn_reflns_av_sigmaI/netI 0.0662
_diffrn_reflns_limit_h_max 20
_diffrn_reflns_limit_h_min -20
_diffrn_reflns_limit_k_max 9
_diffrn_reflns_limit_k_min -9
_diffrn_reflns_limit_l_max 11
_diffrn_reflns_limit_l_min -12
_diffrn_reflns_number 8687
_diffrn_reflns_theta_full 25.00
_diffrn_reflns_theta_max 25.82
_diffrn_reflns_theta_min 3.75
_diffrn_standards_decay_% 0
_diffrn_standards_interval_time 0
_diffrn_standards_number 0
_exptl_absorpt_coefficient_mu 3.590
_exptl_absorpt_correction_T_max 0.652
_exptl_absorpt_correction_T_min 0.347
_exptl_absorpt_correction_type multi-scan
_exptl_absorpt_process_details '(MULABS; Spek, 2003; Blessing, 1995)'
_exptl_crystal_colour colourless
_exptl_crystal_density_diffrn 1.508
_exptl_crystal_density_method 'not measured'
_exptl_crystal_description plate
_exptl_crystal_F_000 536
_exptl_crystal_size_max 0.36
_exptl_crystal_size_mid 0.13
_exptl_crystal_size_min 0.12
_refine_diff_density_max 0.721
_refine_diff_density_min -0.966
_refine_ls_extinction_method none
_refine_ls_goodness_of_fit_ref 1.079
_refine_ls_hydrogen_treatment mixed
_refine_ls_matrix_type full
_refine_ls_number_parameters 77
_refine_ls_number_reflns 1222
_refine_ls_number_restraints 0
_refine_ls_restrained_S_all 1.079
_refine_ls_R_factor_all 0.0426
_refine_ls_R_factor_gt 0.0406
_refine_ls_shift/su_max 0.001
_refine_ls_shift/su_mean 0.000
_refine_ls_structure_factor_coef Fsqd
_refine_ls_weighting_details 'calc w = 1/[\s^2^(Fo^2^)+(0.0516P)^2^+0.2407P] where P = (Fo^2^+2Fc^2^)/3'
_refine_ls_weighting_scheme calc
_refine_ls_wR_factor_gt 0.0948
_refine_ls_wR_factor_ref 0.0961
_reflns_number_gt 1139
_reflns_number_total 1222
_reflns_threshold_expression I>2\s(I)
_cod_data_source_file nc6019.cif
_cod_data_source_block I
_cod_original_sg_symbol_H-M 'C 2/m'
_cod_database_code 2205125
_cod_database_fobs_code 2205125

loop_
_symmetry_equiv_pos_as_xyz
'x, y, z'
'-x, y, -z'
'x+1/2, y+1/2, z'
'-x+1/2, y+1/2, -z'
'-x, -y, -z'
'x, -y, z'
'-x+1/2, -y+1/2, -z'
'x+1/2, -y+1/2, z'

loop_
_atom_site_label
_atom_site_fract_x
_atom_site_fract_y
_atom_site_fract_z
_atom_site_U_iso_or_equiv
_atom_site_adp_type
_atom_site_calc_flag
_atom_site_refinement_flags
_atom_site_occupancy
_atom_site_type_symbol
Br1 0.67978(2) 0.0000 0.05208(4) 0.03570(19) Uani d S 1 Br
P1 0.67732(5) 0.5000 0.12615(9) 0.0289(2) Uani d S 1 P
H1 0.6796(16) 0.370(6) 0.057(3) 0.043(10) Uiso d . 1 H
C1 0.5792(2) 0.5000 0.1659(3) 0.0292(7) Uani d S 1 C
C2 0.54135(17) 0.3363(4) 0.1793(3) 0.0369(6) Uani d . 1 C
H2 0.5672 0.2254 0.1680 0.044 Uiso calc R 1 H
C3 0.46499(17) 0.3376(4) 0.2097(3) 0.0393(6) Uani d . 1 C
H3 0.4381 0.2273 0.2190 0.047 Uiso calc R 1 H
C4 0.4288(2) 0.5000 0.2263(4) 0.0409(9) Uani d S 1 C
H4 0.3776 0.5000 0.2497 0.049 Uiso calc SR 1 H
C5 0.7611(2) 0.5000 0.2847(4) 0.0345(8) Uani d S 1 C
C6 0.7923(2) 0.3378(5) 0.3462(4) 0.0598(10) Uani d . 1 C
H6 0.7697 0.2267 0.3047 0.072 Uiso calc R 1 H
C7 0.8572(3) 0.3398(6) 0.4694(4) 0.0702(12) Uani d . 1 C
H7 0.8793 0.2292 0.5126 0.084 Uiso calc R 1 H
C8 0.8897(3) 0.5000 0.5292(5) 0.0581(13) Uani d S 1 C
H8 0.9349 0.5000 0.6125 0.070 Uiso calc SR 1 H

loop_
_atom_site_aniso_label
_atom_site_aniso_U_11
_atom_site_aniso_U_22
_atom_site_aniso_U_33
_atom_site_aniso_U_12
_atom_site_aniso_U_13
_atom_site_aniso_U_23
Br1 0.0319(3) 0.0345(3) 0.0434(3) 0.000 0.01500(18) 0.000
P1 0.0204(4) 0.0409(5) 0.0245(4) 0.000 0.0048(3) 0.000
C1 0.0182(15) 0.046(2) 0.0211(15) 0.000 0.0010(12) 0.000
C2 0.0273(12) 0.0494(16) 0.0332(14) -0.0005(10) 0.0067(10) -0.0028(11)
C3 0.0305(14) 0.0521(16) 0.0367(14) -0.0074(11) 0.0116(11) -0.0011(12)
C4 0.0247(17) 0.068(3) 0.0292(18) 0.000 0.0055(14) 0.000
C5 0.0186(16) 0.061(2) 0.0238(17) 0.000 0.0061(13) 0.000
C6 0.054(2) 0.070(2) 0.0421(18) 0.0254(17) -0.0097(15) -0.0180(15)
C7 0.064(2) 0.088(3) 0.0428(19) 0.038(2) -0.0122(16) -0.0107(17)
C8 0.037(2) 0.105(4) 0.028(2) 0.000 0.0021(18) 0.000

loop_
_atom_type_symbol
_atom_type_description
_atom_type_scat_dispersion_real
_atom_type_scat_dispersion_imag
_atom_type_scat_source
C C 0.0033 0.0016 'International Tables Vol C Tables 4.2.6.8 and 6.1.1.4'
H H 0.0000 0.0000 'International Tables Vol C Tables 4.2.6.8 and 6.1.1.4'
Br Br -0.2901 2.4595 'International Tables Vol C Tables 4.2.6.8 and 6.1.1.4'
P P 0.1023 0.0942 'International Tables Vol C Tables 4.2.6.8 and 6.1.1.4'

loop_
_geom_angle_atom_site_label_1
_geom_angle_atom_site_label_2
_geom_angle_atom_site_label_3
_geom_angle_site_symmetry_1
_geom_angle_site_symmetry_3
_geom_angle
C5 P1 C1 . . 110.89(15)
C5 P1 H1 . . 111.1(14)
C1 P1 H1 . . 107.7(13)
C2 C1 C2 . 6_565 121.2(3)
C2 C1 P1 . . 119.39(16)
C2 C1 P1 6_565 . 119.39(16)
C1 C2 C3 . . 119.0(3)
C1 C2 H2 . . 120.5
C3 C2 H2 . . 120.5
C4 C3 C2 . . 119.5(3)
C4 C3 H3 . . 120.2
C2 C3 H3 . . 120.2
C3 C4 C3 6_565 . 121.7(3)
C3 C4 H4 6_565 . 119.2
C3 C4 H4 . . 119.2
C6 C5 C6 6_565 . 120.9(4)
C6 C5 P1 6_565 . 119.6(2)
C6 C5 P1 . . 119.6(2)
C5 C6 C7 . . 119.0(4)
C5 C6 H6 . . 120.5
C7 C6 H6 . . 120.5
C8 C7 C6 . . 120.5(4)
C8 C7 H7 . . 119.8
C6 C7 H7 . . 119.8
C7 C8 C7 . 6_565 120.2(4)
C7 C8 H8 . . 119.9
C7 C8 H8 6_565 . 119.9

loop_
_geom_bond_atom_site_label_1
_geom_bond_atom_site_label_2
_geom_bond_site_symmetry_2
_geom_bond_distance
P1 C5 . 1.788(4)
P1 C1 . 1.795(3)
P1 H1 . 1.19(4)
C1 C2 . 1.392(3)
C1 C2 6_565 1.392(3)
C2 C3 . 1.394(4)
C2 H2 . 0.9500
C3 C4 . 1.378(4)
C3 H3 . 0.9500
C4 C3 6_565 1.378(4)
C4 H4 . 0.9500
C5 C6 6_565 1.382(4)
C5 C6 . 1.382(4)
C6 C7 . 1.388(5)
C6 H6 . 0.9500
C7 C8 . 1.369(5)
C7 H7 . 0.9500
C8 C7 6_565 1.369(5)
C8 H8 . 0.9500

loop_
_geom_hbond_atom_site_label_D
_geom_hbond_atom_site_label_H
_geom_hbond_atom_site_label_A
_geom_hbond_site_symmetry_A
_geom_hbond_distance_DH
_geom_hbond_distance_HA
_geom_hbond_distance_DA
_geom_hbond_angle_DHA
P1 H1 Br1 . 1.19(4) 2.74(4) 3.7782(4) 145(2)
P1 H1 Br1 7_655 1.19(4) 3.01(3) 3.3410(10) 95.8(18)

loop_
_geom_torsion_atom_site_label_1
_geom_torsion_atom_site_label_2
_geom_torsion_atom_site_label_3
_geom_torsion_atom_site_label_4
_geom_torsion_site_symmetry_1
_geom_torsion_site_symmetry_4
_geom_torsion
C5 P1 C1 C2 . . -90.8(2)
C5 P1 C1 C2 . 6_565 90.8(2)
C2 C1 C2 C3 6_565 . -1.3(5)
P1 C1 C2 C3 . . -179.8(2)
C1 C2 C3 C4 . . -0.2(4)
C2 C3 C4 C3 . 6_565 1.8(6)
C1 P1 C5 C6 . 6_565 -89.1(3)
C1 P1 C5 C6 . . 89.1(3)
C6 C5 C6 C7 6_565 . -1.6(7)
P1 C5 C6 C7 . . -179.8(3)
C5 C6 C7 C8 . . 0.1(7)
C6 C7 C8 C7 . 6_565 1.3(8)
